data_7004555
loop_
_publ_author_name
'Jura, Marek'
'Levason, William'
'Reid, Gillian'
'Webster, Michael'

_publ_section_title
;
 Preparation and properties of sterically demanding and chiral
 distibine ligands
;
_journal_issue 42
_journal_name_full 'Dalton Transactions'
_journal_page_first 5774
_journal_page_last 5782
_journal_paper_doi 10.1039/b808493a
_journal_year 2008
_chemical_formula_moiety 'C24 H24 Sb2'
_chemical_formula_sum 'C24 H24 Sb2'
_chemical_formula_weight 555.93
_chemical_name_common 2,2'-bis(dimethylstibino)-1,1'-binaphthyl
_chemical_name_systematic
;
2,2'-bis(dimethylstibino)-1,1'-binaphthyl
;
_space_group_IT_number 2
_symmetry_cell_setting triclinic
_symmetry_Int_Tables_number 2
_symmetry_space_group_name_Hall '-P 1'
_symmetry_space_group_name_H-M 'P -1'
_atom_sites_solution_hydrogens geom
_atom_sites_solution_primary direct
_atom_sites_solution_secondary difmap
_audit_creation_date 2007-08-17
_audit_creation_method 'SHELXL-97 + hand edit'
_cell_angle_alpha 96.433(12)
_cell_angle_beta 101.872(12)
_cell_angle_gamma 103.953(12)
_cell_formula_units_Z 2
_cell_length_a 8.352(2)
_cell_length_b 11.212(3)
_cell_length_c 11.969(3)
_cell_measurement_reflns_used 22910
_cell_measurement_temperature 120(2)
_cell_measurement_theta_max 27.48
_cell_measurement_theta_min 2.91
_cell_volume 1048.9(5)
_computing_structure_refinement 'SHELXL-97 (Sheldrick, 1997)'
_computing_structure_solution 'SHELXS-97 (Sheldrick, 1997)'
_diffrn_ambient_temperature 120(2)
_diffrn_measured_fraction_theta_full 0.913
_diffrn_measured_fraction_theta_max 0.913
_diffrn_measurement_device_type 'area detector, Nonius Kappa ccd'
_diffrn_measurement_method '\f and \w scans'
_diffrn_radiation_monochromator graphite
_diffrn_radiation_source 'Nonius rotating anode'
_diffrn_radiation_type MoK\a
_diffrn_radiation_wavelength 0.71073
_diffrn_reflns_av_R_equivalents 0.0415
_diffrn_reflns_av_sigmaI/netI 0.0596
_diffrn_reflns_limit_h_max 10
_diffrn_reflns_limit_h_min -10
_diffrn_reflns_limit_k_max 14
_diffrn_reflns_limit_k_min -13
_diffrn_reflns_limit_l_max 15
_diffrn_reflns_limit_l_min -15
_diffrn_reflns_number 11174
_diffrn_reflns_theta_full 27.50
_diffrn_reflns_theta_max 27.50
_diffrn_reflns_theta_min 3.60
_diffrn_standards_decay_% 0
_diffrn_standards_number 0
_exptl_absorpt_coefficient_mu 2.580
_exptl_absorpt_correction_T_max 0.7456
_exptl_absorpt_correction_T_min 0.6034
_exptl_absorpt_correction_type multi-scan
_exptl_absorpt_process_details 'G.M. Sheldrick, (2007). SADABS. Version 2007/2. Bruker AXS Inc.'
_exptl_crystal_colour colourless
_exptl_crystal_density_diffrn 1.760
_exptl_crystal_density_method 'not measured'
_exptl_crystal_description block
_exptl_crystal_F_000 540
_exptl_crystal_size_max 0.16
_exptl_crystal_size_mid 0.09
_exptl_crystal_size_min 0.03
_refine_diff_density_max 0.991
_refine_diff_density_min -0.831
_refine_diff_density_rms 0.134
_refine_ls_extinction_method none
_refine_ls_goodness_of_fit_ref 1.028
_refine_ls_hydrogen_treatment noref
_refine_ls_matrix_type full
_refine_ls_number_parameters 235
_refine_ls_number_reflns 4392
_refine_ls_number_restraints 0
_refine_ls_restrained_S_all 1.028
_refine_ls_R_factor_all 0.0553
_refine_ls_R_factor_gt 0.0358
_refine_ls_shift/su_max 0.000
_refine_ls_shift/su_mean 0.000
_refine_ls_structure_factor_coef Fsqd
_refine_ls_weighting_details 'w=1/[\s^2^(Fo^2^)+(0.0260P)^2^+1.1653P] where P=(Fo^2^+2Fc^2^)/3'
_refine_ls_weighting_scheme calc
_refine_ls_wR_factor_gt 0.0740
_refine_ls_wR_factor_ref 0.0813
_reflns_number_gt 3415
_reflns_number_total 4392
_reflns_threshold_expression I>2sigma(I)
_cod_data_source_file b808493a.txt
_cod_data_source_block 07mj007a_[C24H24Sb2]
_cod_database_code 7004555

loop_
_symmetry_equiv_pos_as_xyz
'x, y, z'
'-x, -y, -z'

loop_
_atom_site_label
_atom_site_type_symbol
_atom_site_fract_x
_atom_site_fract_y
_atom_site_fract_z
_atom_site_U_iso_or_equiv
_atom_site_adp_type
_atom_site_occupancy
_atom_site_symmetry_multiplicity
_atom_site_calc_flag
_atom_site_refinement_flags
_atom_site_disorder_assembly
_atom_site_disorder_group
Sb1 Sb 0.01719(4) 0.45759(3) 0.27883(2) 0.02285(10) Uani 1 1 d . . .
Sb2 Sb 0.23578(4) 0.80093(3) 0.21693(2) 0.02416(10) Uani 1 1 d . . .
C1 C -0.1641(5) 0.6520(4) 0.1842(3) 0.0189(9) Uani 1 1 d . . .
C2 C -0.1314(5) 0.5395(4) 0.1541(3) 0.0183(9) Uani 1 1 d . . .
C3 C -0.1934(5) 0.4768(4) 0.0360(4) 0.0209(9) Uani 1 1 d . . .
H3 H -0.1702 0.3997 0.0144 0.025 Uiso 1 1 calc R . .
C4 C -0.2843(5) 0.5256(4) -0.0454(4) 0.0233(10) Uani 1 1 d . . .
H4 H -0.3232 0.4823 -0.1230 0.028 Uiso 1 1 calc R . .
C5 C -0.4163(5) 0.6927(5) -0.1001(4) 0.0270(11) Uani 1 1 d . . .
H5 H -0.4549 0.6509 -0.1782 0.032 Uiso 1 1 calc R . .
C6 C -0.4528(6) 0.8017(5) -0.0710(4) 0.0297(11) Uani 1 1 d . . .
H6 H -0.5148 0.8361 -0.1287 0.036 Uiso 1 1 calc R . .
C7 C -0.3988(6) 0.8642(5) 0.0446(4) 0.0292(11) Uani 1 1 d . . .
H7 H -0.4271 0.9395 0.0650 0.035 Uiso 1 1 calc R . .
C8 C -0.3059(5) 0.8169(4) 0.1277(4) 0.0238(10) Uani 1 1 d . . .
H8 H -0.2688 0.8609 0.2050 0.029 Uiso 1 1 calc R . .
C9 C -0.2639(5) 0.7040(4) 0.1008(4) 0.0200(9) Uani 1 1 d . . .
C10 C -0.3221(5) 0.6396(4) -0.0168(4) 0.0224(10) Uani 1 1 d . . .
C11 C -0.0912(5) 0.7257(4) 0.3062(4) 0.0193(9) Uani 1 1 d . . .
C12 C 0.0758(5) 0.7971(4) 0.3394(4) 0.0209(9) Uani 1 1 d . . .
C13 C 0.1408(5) 0.8666(4) 0.4527(4) 0.0210(9) Uani 1 1 d . . .
H13 H 0.2567 0.9136 0.4762 0.025 Uiso 1 1 calc R . .
C14 C 0.0400(5) 0.8675(4) 0.5292(4) 0.0232(10) Uani 1 1 d . . .
H14 H 0.0859 0.9165 0.6043 0.028 Uiso 1 1 calc R . .
C15 C -0.2401(6) 0.7945(5) 0.5752(4) 0.0269(11) Uani 1 1 d . . .
H15 H -0.1970 0.8449 0.6498 0.032 Uiso 1 1 calc R . .
C16 C -0.4048(6) 0.7221(5) 0.5450(4) 0.0285(11) Uani 1 1 d . . .
H16 H -0.4739 0.7208 0.5991 0.034 Uiso 1 1 calc R . .
C17 C -0.4718(6) 0.6494(5) 0.4333(4) 0.0283(11) Uani 1 1 d . . .
H17 H -0.5864 0.5996 0.4119 0.034 Uiso 1 1 calc R . .
C18 C -0.3720(5) 0.6505(4) 0.3557(4) 0.0231(10) Uani 1 1 d . . .
H18 H -0.4186 0.6019 0.2805 0.028 Uiso 1 1 calc R . .
C19 C -0.2005(5) 0.7229(4) 0.3857(4) 0.0200(9) Uani 1 1 d . . .
C20 C -0.1326(5) 0.7960(4) 0.4978(4) 0.0199(9) Uani 1 1 d . . .
C21 C -0.0485(6) 0.2759(5) 0.1736(4) 0.0319(11) Uani 1 1 d . . .
H21A H 0.0255 0.2766 0.1197 0.048 Uiso 1 1 calc R . .
H21B H -0.1673 0.2546 0.1297 0.048 Uiso 1 1 calc R . .
H21C H -0.0336 0.2139 0.2235 0.048 Uiso 1 1 calc R . .
C22 C -0.1736(6) 0.4036(5) 0.3738(4) 0.0304(11) Uani 1 1 d . . .
H22A H -0.1691 0.4750 0.4307 0.046 Uiso 1 1 calc R . .
H22B H -0.1523 0.3353 0.4138 0.046 Uiso 1 1 calc R . .
H22C H -0.2862 0.3759 0.3200 0.046 Uiso 1 1 calc R . .
C23 C 0.1350(6) 0.9298(5) 0.1222(4) 0.0338(12) Uani 1 1 d . . .
H23A H 0.1919 0.9456 0.0593 0.051 Uiso 1 1 calc R . .
H23B H 0.1546 1.0084 0.1746 0.051 Uiso 1 1 calc R . .
H23C H 0.0126 0.8941 0.0897 0.051 Uiso 1 1 calc R . .
C24 C 0.4528(6) 0.9433(4) 0.3236(4) 0.0291(11) Uani 1 1 d . . .
H24A H 0.5434 0.9594 0.2821 0.044 Uiso 1 1 calc R . .
H24B H 0.4938 0.9151 0.3960 0.044 Uiso 1 1 calc R . .
H24C H 0.4197 1.0202 0.3410 0.044 Uiso 1 1 calc R . .

loop_
_atom_site_aniso_label
_atom_site_aniso_U_11
_atom_site_aniso_U_22
_atom_site_aniso_U_33
_atom_site_aniso_U_23
_atom_site_aniso_U_13
_atom_site_aniso_U_12
Sb1 0.01990(17) 0.0238(2) 0.02171(17) 0.00108(13) 0.00115(12) 0.00459(13)
Sb2 0.02246(17) 0.02316(19) 0.02277(17) -0.00383(13) 0.00816(12) -0.00018(13)
C1 0.014(2) 0.024(3) 0.017(2) 0.0016(18) 0.0038(16) 0.0014(18)
C2 0.015(2) 0.018(2) 0.018(2) 0.0019(17) 0.0031(16) -0.0002(18)
C3 0.018(2) 0.016(2) 0.024(2) -0.0044(18) 0.0046(17) -0.0001(18)
C4 0.021(2) 0.025(3) 0.017(2) -0.0041(18) 0.0033(17) -0.0025(19)
C5 0.021(2) 0.034(3) 0.021(2) 0.003(2) 0.0008(18) 0.002(2)
C6 0.026(2) 0.036(3) 0.027(2) 0.013(2) 0.0010(19) 0.009(2)
C7 0.025(2) 0.032(3) 0.032(3) 0.007(2) 0.008(2) 0.011(2)
C8 0.025(2) 0.026(3) 0.020(2) 0.0018(19) 0.0059(18) 0.007(2)
C9 0.015(2) 0.022(3) 0.019(2) 0.0006(18) 0.0020(16) -0.0018(18)
C10 0.015(2) 0.026(3) 0.021(2) 0.0046(19) 0.0038(17) -0.0033(19)
C11 0.021(2) 0.016(2) 0.020(2) 0.0025(17) 0.0023(17) 0.0071(18)
C12 0.020(2) 0.020(2) 0.022(2) 0.0037(18) 0.0035(17) 0.0054(19)
C13 0.021(2) 0.015(2) 0.021(2) -0.0021(18) 0.0014(17) -0.0023(18)
C14 0.024(2) 0.021(3) 0.019(2) -0.0047(18) 0.0009(18) 0.0021(19)
C15 0.028(2) 0.032(3) 0.021(2) 0.000(2) 0.0094(19) 0.009(2)
C16 0.027(2) 0.033(3) 0.028(2) 0.005(2) 0.013(2) 0.008(2)
C17 0.021(2) 0.032(3) 0.034(3) 0.008(2) 0.011(2) 0.006(2)
C18 0.020(2) 0.023(3) 0.025(2) 0.0028(19) 0.0035(18) 0.0047(19)
C19 0.020(2) 0.021(2) 0.019(2) 0.0014(18) 0.0039(17) 0.0074(19)
C20 0.020(2) 0.022(3) 0.018(2) 0.0027(18) 0.0053(17) 0.0054(19)
C21 0.032(3) 0.028(3) 0.033(3) 0.000(2) 0.004(2) 0.010(2)
C22 0.032(3) 0.035(3) 0.030(3) 0.012(2) 0.013(2) 0.013(2)
C23 0.035(3) 0.034(3) 0.028(3) 0.007(2) 0.009(2) -0.001(2)
C24 0.024(2) 0.020(3) 0.038(3) 0.000(2) 0.006(2) -0.001(2)

loop_
_atom_type_symbol
_atom_type_description
_atom_type_scat_dispersion_real
_atom_type_scat_dispersion_imag
_atom_type_scat_source
C C 0.0033 0.0016 'International Tables Vol C Tables 4.2.6.8 and 6.1.1.4'
H H 0.0000 0.0000 'International Tables Vol C Tables 4.2.6.8 and 6.1.1.4'
Sb Sb -0.5866 1.5461 'International Tables Vol C Tables 4.2.6.8 and 6.1.1.4'

loop_
_geom_angle_atom_site_label_1
_geom_angle_atom_site_label_2
_geom_angle_atom_site_label_3
_geom_angle
_geom_angle_site_symmetry_1
_geom_angle_site_symmetry_3
_geom_angle_publ_flag
C22 Sb1 C21 93.7(2) . . ?
C22 Sb1 C2 96.39(17) . . ?
C21 Sb1 C2 96.12(18) . . ?
C23 Sb2 C24 94.1(2) . . ?
C23 Sb2 C12 95.42(18) . . ?
C24 Sb2 C12 96.59(17) . . ?
C2 C1 C9 121.1(4) . . ?
C2 C1 C11 120.6(4) . . ?
C9 C1 C11 118.3(4) . . ?
C1 C2 C3 118.8(4) . . ?
C1 C2 Sb1 121.9(3) . . ?
C3 C2 Sb1 119.2(3) . . ?
C4 C3 C2 121.3(4) . . ?
C4 C3 H3 119.4 . . ?
C2 C3 H3 119.4 . . ?
C3 C4 C10 121.1(4) . . ?
C3 C4 H4 119.4 . . ?
C10 C4 H4 119.4 . . ?
C6 C5 C10 121.5(4) . . ?
C6 C5 H5 119.2 . . ?
C10 C5 H5 119.2 . . ?
C5 C6 C7 120.1(4) . . ?
C5 C6 H6 120.0 . . ?
C7 C6 H6 120.0 . . ?
C8 C7 C6 120.3(5) . . ?
C8 C7 H7 119.8 . . ?
C6 C7 H7 119.8 . . ?
C7 C8 C9 121.4(4) . . ?
C7 C8 H8 119.3 . . ?
C9 C8 H8 119.3 . . ?
C8 C9 C1 123.5(4) . . ?
C8 C9 C10 118.0(4) . . ?
C1 C9 C10 118.5(4) . . ?
C4 C10 C5 122.3(4) . . ?
C4 C10 C9 119.1(4) . . ?
C5 C10 C9 118.7(4) . . ?
C12 C11 C19 120.6(4) . . ?
C12 C11 C1 120.3(4) . . ?
C19 C11 C1 119.1(4) . . ?
C11 C12 C13 119.5(4) . . ?
C11 C12 Sb2 119.7(3) . . ?
C13 C12 Sb2 120.8(3) . . ?
C14 C13 C12 121.2(4) . . ?
C14 C13 H13 119.4 . . ?
C12 C13 H13 119.4 . . ?
C13 C14 C20 120.7(4) . . ?
C13 C14 H14 119.6 . . ?
C20 C14 H14 119.6 . . ?
C16 C15 C20 121.5(4) . . ?
C16 C15 H15 119.3 . . ?
C20 C15 H15 119.3 . . ?
C15 C16 C17 119.8(4) . . ?
C15 C16 H16 120.1 . . ?
C17 C16 H16 120.1 . . ?
C18 C17 C16 120.2(4) . . ?
C18 C17 H17 119.9 . . ?
C16 C17 H17 119.9 . . ?
C17 C18 C19 121.1(4) . . ?
C17 C18 H18 119.5 . . ?
C19 C18 H18 119.5 . . ?
C20 C19 C18 119.0(4) . . ?
C20 C19 C11 118.5(4) . . ?
C18 C19 C11 122.5(4) . . ?
C19 C20 C15 118.5(4) . . ?
C19 C20 C14 119.4(4) . . ?
C15 C20 C14 122.1(4) . . ?
Sb1 C21 H21A 109.5 . . ?
Sb1 C21 H21B 109.5 . . ?
H21A C21 H21B 109.5 . . ?
Sb1 C21 H21C 109.5 . . ?
H21A C21 H21C 109.5 . . ?
H21B C21 H21C 109.5 . . ?
Sb1 C22 H22A 109.5 . . ?
Sb1 C22 H22B 109.5 . . ?
H22A C22 H22B 109.5 . . ?
Sb1 C22 H22C 109.5 . . ?
H22A C22 H22C 109.5 . . ?
H22B C22 H22C 109.5 . . ?
Sb2 C23 H23A 109.5 . . ?
Sb2 C23 H23B 109.5 . . ?
H23A C23 H23B 109.5 . . ?
Sb2 C23 H23C 109.5 . . ?
H23A C23 H23C 109.5 . . ?
H23B C23 H23C 109.5 . . ?
Sb2 C24 H24A 109.5 . . ?
Sb2 C24 H24B 109.5 . . ?
H24A C24 H24B 109.5 . . ?
Sb2 C24 H24C 109.5 . . ?
H24A C24 H24C 109.5 . . ?
H24B C24 H24C 109.5 . . ?

loop_
_geom_bond_atom_site_label_1
_geom_bond_atom_site_label_2
_geom_bond_distance
_geom_bond_site_symmetry_2
_geom_bond_publ_flag
Sb1 C22 2.152(4) . ?
Sb1 C21 2.154(5) . ?
Sb1 C2 2.169(4) . ?
Sb2 C23 2.155(5) . ?
Sb2 C24 2.158(4) . ?
Sb2 C12 2.174(4) . ?
C1 C2 1.379(6) . ?
C1 C9 1.432(6) . ?
C1 C11 1.519(6) . ?
C2 C3 1.436(6) . ?
C3 C4 1.356(6) . ?
C3 H3 0.9500 . ?
C4 C10 1.411(7) . ?
C4 H4 0.9500 . ?
C5 C6 1.355(7) . ?
C5 C10 1.416(7) . ?
C5 H5 0.9500 . ?
C6 C7 1.408(7) . ?
C6 H6 0.9500 . ?
C7 C8 1.368(7) . ?
C7 H7 0.9500 . ?
C8 C9 1.413(7) . ?
C8 H8 0.9500 . ?
C9 C10 1.435(6) . ?
C11 C12 1.381(6) . ?
C11 C19 1.445(6) . ?
C12 C13 1.414(6) . ?
C13 C14 1.366(6) . ?
C13 H13 0.9500 . ?
C14 C20 1.419(6) . ?
C14 H14 0.9500 . ?
C15 C16 1.368(7) . ?
C15 C20 1.416(6) . ?
C15 H15 0.9500 . ?
C16 C17 1.412(7) . ?
C16 H16 0.9500 . ?
C17 C18 1.369(6) . ?
C17 H17 0.9500 . ?
C18 C19 1.415(6) . ?
C18 H18 0.9500 . ?
C19 C20 1.417(6) . ?
C21 H21A 0.9800 . ?
C21 H21B 0.9800 . ?
C21 H21C 0.9800 . ?
C22 H22A 0.9800 . ?
C22 H22B 0.9800 . ?
C22 H22C 0.9800 . ?
C23 H23A 0.9800 . ?
C23 H23B 0.9800 . ?
C23 H23C 0.9800 . ?
C24 H24A 0.9800 . ?
C24 H24B 0.9800 . ?
C24 H24C 0.9800 . ?

loop_
_geom_torsion_atom_site_label_1
_geom_torsion_atom_site_label_2
_geom_torsion_atom_site_label_3
_geom_torsion_atom_site_label_4
_geom_torsion
_geom_torsion_site_symmetry_1
_geom_torsion_site_symmetry_2
_geom_torsion_site_symmetry_3
_geom_torsion_site_symmetry_4
_geom_torsion_publ_flag
C9 C1 C2 C3 2.5(6) . . . . ?
C11 C1 C2 C3 -175.9(4) . . . . ?
C9 C1 C2 Sb1 -179.4(3) . . . . ?
C11 C1 C2 Sb1 2.1(5) . . . . ?
C22 Sb1 C2 C1 72.7(4) . . . . ?
C21 Sb1 C2 C1 167.1(3) . . . . ?
C22 Sb1 C2 C3 -109.3(3) . . . . ?
C21 Sb1 C2 C3 -14.8(3) . . . . ?
C1 C2 C3 C4 -0.7(6) . . . . ?
Sb1 C2 C3 C4 -178.9(3) . . . . ?
C2 C3 C4 C10 -0.3(7) . . . . ?
C10 C5 C6 C7 -0.9(7) . . . . ?
C5 C6 C7 C8 1.6(7) . . . . ?
C6 C7 C8 C9 -1.1(7) . . . . ?
C7 C8 C9 C1 178.7(4) . . . . ?
C7 C8 C9 C10 -0.1(7) . . . . ?
C2 C1 C9 C8 177.9(4) . . . . ?
C11 C1 C9 C8 -3.5(6) . . . . ?
C2 C1 C9 C10 -3.3(6) . . . . ?
C11 C1 C9 C10 175.3(4) . . . . ?
C3 C4 C10 C5 179.8(4) . . . . ?
C3 C4 C10 C9 -0.4(6) . . . . ?
C6 C5 C10 C4 179.5(4) . . . . ?
C6 C5 C10 C9 -0.3(7) . . . . ?
C8 C9 C10 C4 -179.0(4) . . . . ?
C1 C9 C10 C4 2.2(6) . . . . ?
C8 C9 C10 C5 0.8(6) . . . . ?
C1 C9 C10 C5 -178.1(4) . . . . ?
C2 C1 C11 C12 79.5(6) . . . . ?
C9 C1 C11 C12 -99.1(5) . . . . ?
C2 C1 C11 C19 -102.4(5) . . . . ?
C9 C1 C11 C19 79.0(5) . . . . ?
C19 C11 C12 C13 0.9(7) . . . . ?
C1 C11 C12 C13 179.0(4) . . . . ?
C19 C11 C12 Sb2 -179.2(3) . . . . ?
C1 C11 C12 Sb2 -1.2(6) . . . . ?
C23 Sb2 C12 C11 78.8(4) . . . . ?
C24 Sb2 C12 C11 173.6(4) . . . . ?
C23 Sb2 C12 C13 -101.3(4) . . . . ?
C24 Sb2 C12 C13 -6.5(4) . . . . ?
C11 C12 C13 C14 -2.0(7) . . . . ?
Sb2 C12 C13 C14 178.2(4) . . . . ?
C12 C13 C14 C20 1.5(7) . . . . ?
C20 C15 C16 C17 -1.7(8) . . . . ?
C15 C16 C17 C18 0.5(7) . . . . ?
C16 C17 C18 C19 0.6(7) . . . . ?
C17 C18 C19 C20 -0.5(7) . . . . ?
C17 C18 C19 C11 179.6(4) . . . . ?
C12 C11 C19 C20 0.6(6) . . . . ?
C1 C11 C19 C20 -177.5(4) . . . . ?
C12 C11 C19 C18 -179.6(4) . . . . ?
C1 C11 C19 C18 2.3(7) . . . . ?
C18 C19 C20 C15 -0.6(6) . . . . ?
C11 C19 C20 C15 179.3(4) . . . . ?
C18 C19 C20 C14 179.1(4) . . . . ?
C11 C19 C20 C14 -1.0(6) . . . . ?
C16 C15 C20 C19 1.7(7) . . . . ?
C16 C15 C20 C14 -177.9(5) . . . . ?
C13 C14 C20 C19 0.0(7) . . . . ?
C13 C14 C20 C15 179.7(5) . . . . ?

loop_
_cod_related_entry_id
_cod_related_entry_database
_cod_related_entry_code
1 ChemSpider 25933230
